data_7115595
loop_
_publ_author_name
'Ann Christin Jahnke'
'Mariana Spulber'
'Markus Neuburger'
'Cornelia G. Palivan'
'Oliver S. Wenger'

_publ_section_title
;
 Electronic coupling mediated by furan, thiophene, selenophene and
 tellurophene in a homologous series of organic mixed valence compounds
;
_journal_name_full Chem.Commun.
_journal_page_first 10883
_journal_paper_doi 10.1039/C4cc03806A
_journal_volume 50
_journal_year 2014
_chemical_formula_moiety 'C28 H18 N2 S2 Se1'
_chemical_formula_sum 'C28 H18 N2 S2 Se'
_chemical_formula_weight 525.56
_space_group_IT_number 2
_symmetry_cell_setting triclinic
_symmetry_space_group_name_Hall '-P 1'
_symmetry_space_group_name_H-M 'P -1'
_atom_sites_solution_hydrogens difmap
_atom_sites_solution_primary other
_cell_angle_alpha 83.481(2)
_cell_angle_beta 87.961(2)
_cell_angle_gamma 67.919(2)
_cell_formula_units_Z 2
_cell_length_a 8.0777(5)
_cell_length_b 8.1703(5)
_cell_length_c 17.9004(11)
_cell_measurement_reflns_used 9986
_cell_measurement_temperature 123
_cell_measurement_theta_max 68
_cell_measurement_theta_min 2
_cell_volume 1087.62(12)
_computing_cell_refinement 'Apex2 (Bruker AXS, 2006)'
_computing_data_collection 'Apex2 (Bruker AXS, 2006)'
_computing_data_reduction 'Apex2 (Bruker AXS, 2006)'
_computing_molecular_graphics 'CAMERON (Watkin et al., 1996)'
_computing_publication_material 'CRYSTALS (Betteridge et al., 2003)'
_computing_structure_refinement 'CRYSTALS (Betteridge et al., 2003)'
_computing_structure_solution 'Superflip (Palatinus & Chapuis, 2007)'
_diffrn_ambient_temperature 123
_diffrn_measured_fraction_theta_full 0.992
_diffrn_measured_fraction_theta_max 0.975
_diffrn_measurement_device Area
_diffrn_measurement_device_type 'Bruker Kappa Apex2'
_diffrn_measurement_method '\f & \w scans'
_diffrn_radiation_monochromator graphite
_diffrn_radiation_type 'Cu K\a'
_diffrn_radiation_wavelength 1.54178
_diffrn_reflns_av_R_equivalents 0.023
_diffrn_reflns_limit_h_max 9
_diffrn_reflns_limit_h_min -8
_diffrn_reflns_limit_k_max 9
_diffrn_reflns_limit_k_min -9
_diffrn_reflns_limit_l_max 21
_diffrn_reflns_limit_l_min -21
_diffrn_reflns_number 14780
_diffrn_reflns_theta_full 66.500
_diffrn_reflns_theta_max 68.259
_diffrn_reflns_theta_min 2.484
_diffrn_standards_number 0
_exptl_absorpt_coefficient_mu 4.287
_exptl_absorpt_correction_T_max 0.68
_exptl_absorpt_correction_T_min 0.57
_exptl_absorpt_correction_type multi-scan
_exptl_absorpt_process_details 'SADABS (Siemens, 1996)'
_exptl_crystal_colour colourless
_exptl_crystal_density_diffrn 1.605
_exptl_crystal_density_method 'not measured'
_exptl_crystal_description block
_exptl_crystal_F_000 532
_exptl_crystal_size_max 0.220
_exptl_crystal_size_mid 0.130
_exptl_crystal_size_min 0.090
_refine_diff_density_max 0.49
_refine_diff_density_min -0.36
_refine_ls_extinction_method None
_refine_ls_goodness_of_fit_ref 1.0649
_refine_ls_hydrogen_treatment constr
_refine_ls_matrix_type full
_refine_ls_number_parameters 298
_refine_ls_number_reflns 3854
_refine_ls_number_restraints 0
_refine_ls_R_factor_all 0.0239
_refine_ls_R_factor_gt 0.0239
_refine_ls_shift/su_max 0.0016335
_refine_ls_shift/su_mean 0.0002481
_refine_ls_structure_factor_coef F
_refine_ls_weighting_details
;
 Method, part 1, Chebychev polynomial, (Watkin, 1994, Prince, 1982) 
 [weight] = 1.0/[A~0~*T~0~(x)+A~1~*T~1~(x) ... +A~n-1~]*T~n-1~(x)] 
 where A~i~ are the Chebychev coefficients listed below and x= Fcalc/Fmax 
 Method = Robust Weighting (Prince, 1982) 
 W = [weight] * [1-(deltaF/6*sigmaF)^2^]^2^ 
 A~i~ are: 
 0.198 0.169 0.882E-01 
;
_refine_ls_weighting_scheme calc
_refine_ls_wR_factor_all 0.0254
_refine_ls_wR_factor_gt 0.0253
_refine_ls_wR_factor_ref 0.0253
_reflns_limit_h_max 9
_reflns_limit_h_min -9
_reflns_limit_k_max 9
_reflns_limit_k_min -9
_reflns_limit_l_max 21
_reflns_limit_l_min 0
_reflns_number_gt 3864
_reflns_number_total 3884
_reflns_threshold_expression I>2.0\s(I)
_oxford_diffrn_Wilson_B_factor 0.00
_oxford_diffrn_Wilson_scale 0.00
_oxford_refine_ls_r_factor_ref 0.0237
_oxford_refine_ls_scale 0.2194(2)
_oxford_reflns_number_all 3868
_oxford_reflns_threshold_expression_ref I>3.0\s(I)
_cod_data_source_file c4cc03806a2.cif
_cod_data_source_block 1
_cod_depositor_comments
;
The following automatic conversions were performed:

'_atom_sites_solution_primary' value 'Other' changed to 'other'
according to the built-in table from CIF Core dictionary named
'cif_core.dic' version 2.4.1 from 2010-06-29.

Automatic conversion script
Id: cif_fix_values 2827 2014-09-09 07:05:25Z andrius 
;
_cod_original_formula_sum 'C28 H18 N2 S2 Se1'
_cod_database_code 7115595

loop_
_symmetry_equiv_pos_as_xyz
x,y,z
-x,-y,-z

loop_
_atom_site_label
_atom_site_type_symbol
_atom_site_fract_x
_atom_site_fract_y
_atom_site_fract_z
_atom_site_U_iso_or_equiv
_atom_site_occupancy
_atom_site_adp_type
_atom_site_refinement_flags_posn
Se1 Se 0.166606(18) 0.246995(17) 0.303813(7) 0.0178 1.0000 Uani .
N1 N 0.44055(15) 0.29369(15) 0.38775(6) 0.0201 1.0000 Uani .
N2 N -0.04340(15) 0.42373(15) 0.17152(6) 0.0186 1.0000 Uani .
S1 S 0.68103(5) 0.05911(5) 0.52199(2) 0.0278 1.0000 Uani .
S2 S -0.29571(5) 0.32622(5) 0.082223(19) 0.0241 1.0000 Uani .
C1 C 0.31468(17) 0.36619(18) 0.32878(7) 0.0179 1.0000 Uani .
C2 C 0.28492(18) 0.51727(18) 0.28245(7) 0.0191 1.0000 Uani .
C3 C 0.15405(18) 0.55315(18) 0.22503(7) 0.0195 1.0000 Uani .
C4 C 0.07715(17) 0.43162(17) 0.22509(7) 0.0177 1.0000 Uani .
C5 C 0.61262(18) 0.17603(17) 0.36976(8) 0.0197 1.0000 Uani .
C6 C 0.66784(19) 0.16695(19) 0.29491(8) 0.0238 1.0000 Uani .
C7 C 0.8363(2) 0.0504(2) 0.27595(9) 0.0279 1.0000 Uani .
C8 C 0.9542(2) -0.0577(2) 0.33202(10) 0.0316 1.0000 Uani .
C9 C 0.9018(2) -0.04760(19) 0.40624(9) 0.0283 1.0000 Uani .
C10 C 0.73345(19) 0.06632(18) 0.42571(8) 0.0223 1.0000 Uani .
C11 C 0.4902(2) 0.25447(19) 0.52450(8) 0.0226 1.0000 Uani .
C12 C 0.4368(2) 0.3108(2) 0.59500(8) 0.0281 1.0000 Uani .
C13 C 0.2825(2) 0.4565(2) 0.60377(8) 0.0295 1.0000 Uani .
C14 C 0.1801(2) 0.5475(2) 0.54104(8) 0.0269 1.0000 Uani .
C15 C 0.2337(2) 0.49305(19) 0.47011(8) 0.0224 1.0000 Uani .
C16 C 0.38898(19) 0.34690(18) 0.46057(7) 0.0192 1.0000 Uani .
C17 C 0.03447(18) 0.33514(17) 0.10737(7) 0.0184 1.0000 Uani .
C18 C 0.2155(2) 0.29039(18) 0.09103(8) 0.0229 1.0000 Uani .
C19 C 0.2898(2) 0.20121(19) 0.02892(8) 0.0259 1.0000 Uani .
C20 C 0.1846(2) 0.15858(19) -0.01893(8) 0.0282 1.0000 Uani .
C21 C 0.0034(2) 0.20554(19) -0.00381(8) 0.0255 1.0000 Uani .
C22 C -0.07085(19) 0.28928(18) 0.05945(7) 0.0205 1.0000 Uani .
C23 C -0.34996(18) 0.52411(18) 0.12513(7) 0.0193 1.0000 Uani .
C24 C -0.52279(19) 0.6505(2) 0.11728(8) 0.0230 1.0000 Uani .
C25 C -0.57411(19) 0.8014(2) 0.15446(8) 0.0245 1.0000 Uani .
C26 C -0.45011(19) 0.82538(19) 0.19946(8) 0.0229 1.0000 Uani .
C27 C -0.27556(18) 0.70144(18) 0.20610(7) 0.0203 1.0000 Uani .
C28 C -0.22222(18) 0.54986(18) 0.16816(7) 0.0172 1.0000 Uani .
H21 H 0.3482 0.5928 0.2870 0.0243 1.0000 Uiso R
H31 H 0.1217 0.6537 0.1890 0.0253 1.0000 Uiso R
H61 H 0.5861 0.2431 0.2562 0.0297 1.0000 Uiso R
H71 H 0.8706 0.0463 0.2244 0.0347 1.0000 Uiso R
H81 H 1.0691 -0.1370 0.3197 0.0386 1.0000 Uiso R
H91 H 0.9821 -0.1189 0.4455 0.0361 1.0000 Uiso R
H121 H 0.5086 0.2471 0.6375 0.0349 1.0000 Uiso R
H131 H 0.2458 0.4953 0.6525 0.0377 1.0000 Uiso R
H141 H 0.0705 0.6494 0.5457 0.0344 1.0000 Uiso R
H151 H 0.1620 0.5574 0.4280 0.0274 1.0000 Uiso R
H181 H 0.2920 0.3202 0.1230 0.0289 1.0000 Uiso R
H191 H 0.4153 0.1690 0.0199 0.0331 1.0000 Uiso R
H201 H 0.2366 0.0990 -0.0612 0.0356 1.0000 Uiso R
H211 H -0.0723 0.1792 -0.0365 0.0323 1.0000 Uiso R
H241 H -0.6043 0.6327 0.0857 0.0296 1.0000 Uiso R
H251 H -0.6922 0.8886 0.1489 0.0299 1.0000 Uiso R
H261 H -0.4831 0.9247 0.2260 0.0294 1.0000 Uiso R
H271 H -0.1918 0.7216 0.2365 0.0245 1.0000 Uiso R

loop_
_atom_site_aniso_label
_atom_site_aniso_U_11
_atom_site_aniso_U_22
_atom_site_aniso_U_33
_atom_site_aniso_U_23
_atom_site_aniso_U_13
_atom_site_aniso_U_12
Se1 0.01779(9) 0.01830(9) 0.01649(8) 0.00150(5) -0.00577(5) -0.00619(6)
N1 0.0179(6) 0.0222(6) 0.0175(6) -0.0002(4) -0.0066(4) -0.0044(5)
N2 0.0174(6) 0.0221(6) 0.0145(5) -0.0024(4) -0.0042(4) -0.0047(5)
S1 0.02565(19) 0.02817(19) 0.02624(18) 0.00913(14) -0.01446(14) -0.00841(15)
S2 0.02304(18) 0.02978(19) 0.02212(17) -0.00565(13) -0.00608(13) -0.01147(14)
C1 0.0138(6) 0.0222(7) 0.0167(6) -0.0027(5) -0.0041(5) -0.0052(5)
C2 0.0178(6) 0.0197(6) 0.0194(6) -0.0021(5) -0.0030(5) -0.0064(5)
C3 0.0179(6) 0.0202(6) 0.0175(6) 0.0021(5) -0.0033(5) -0.0046(5)
C4 0.0153(6) 0.0200(6) 0.0138(6) 0.0003(5) -0.0034(5) -0.0025(5)
C5 0.0188(7) 0.0150(6) 0.0259(7) -0.0013(5) -0.0065(5) -0.0066(5)
C6 0.0208(7) 0.0203(7) 0.0289(7) -0.0037(5) -0.0059(6) -0.0052(6)
C7 0.0230(7) 0.0247(7) 0.0356(8) -0.0101(6) 0.0010(6) -0.0066(6)
C8 0.0192(7) 0.0205(7) 0.0526(10) -0.0087(7) -0.0044(7) -0.0028(6)
C9 0.0224(7) 0.0194(7) 0.0406(9) 0.0004(6) -0.0128(6) -0.0048(6)
C10 0.0210(7) 0.0182(6) 0.0289(7) 0.0009(5) -0.0096(6) -0.0089(6)
C11 0.0271(7) 0.0240(7) 0.0214(7) 0.0035(5) -0.0083(6) -0.0158(6)
C12 0.0391(9) 0.0345(8) 0.0176(7) 0.0048(6) -0.0107(6) -0.0228(7)
C13 0.0442(9) 0.0335(8) 0.0182(7) -0.0039(6) 0.0015(6) -0.0227(7)
C14 0.0357(8) 0.0251(7) 0.0229(7) -0.0033(6) 0.0038(6) -0.0147(6)
C15 0.0273(7) 0.0225(7) 0.0179(6) 0.0016(5) -0.0033(5) -0.0107(6)
C16 0.0240(7) 0.0204(6) 0.0171(6) 0.0010(5) -0.0059(5) -0.0133(6)
C17 0.0221(7) 0.0169(6) 0.0140(6) 0.0016(5) -0.0032(5) -0.0054(5)
C18 0.0247(7) 0.0206(7) 0.0218(7) 0.0006(5) -0.0004(6) -0.0074(6)
C19 0.0271(7) 0.0204(7) 0.0244(7) 0.0016(5) 0.0050(6) -0.0039(6)
C20 0.0398(9) 0.0213(7) 0.0175(7) -0.0002(5) 0.0043(6) -0.0053(6)
C21 0.0356(8) 0.0223(7) 0.0157(6) -0.0003(5) -0.0053(6) -0.0077(6)
C22 0.0244(7) 0.0188(6) 0.0155(6) 0.0016(5) -0.0043(5) -0.0053(5)
C23 0.0198(7) 0.0237(7) 0.0139(6) 0.0017(5) -0.0028(5) -0.0084(6)
C24 0.0182(7) 0.0315(8) 0.0184(6) 0.0046(5) -0.0051(5) -0.0100(6)
C25 0.0170(7) 0.0270(7) 0.0235(7) 0.0046(6) -0.0004(5) -0.0033(6)
C26 0.0227(7) 0.0217(7) 0.0219(7) 0.0003(5) 0.0017(5) -0.0064(6)
C27 0.0200(7) 0.0226(7) 0.0176(6) 0.0005(5) -0.0015(5) -0.0079(6)
C28 0.0167(6) 0.0209(6) 0.0123(6) 0.0028(5) -0.0024(5) -0.0062(5)

loop_
_atom_type_symbol
_atom_type_scat_dispersion_real
_atom_type_scat_dispersion_imag
_atom_type_scat_Cromer_Mann_a1
_atom_type_scat_Cromer_Mann_b1
_atom_type_scat_Cromer_Mann_a2
_atom_type_scat_Cromer_Mann_b2
_atom_type_scat_Cromer_Mann_a3
_atom_type_scat_Cromer_Mann_b3
_atom_type_scat_Cromer_Mann_a4
_atom_type_scat_Cromer_Mann_b4
_atom_type_scat_Cromer_Mann_c
_atom_type_scat_source
C 0.0181 0.0091 2.3100 20.8439 1.0200 10.2075 1.5886 0.5687 0.8650 51.6512 0.2156 'International Tables Vol C 4.2.6.8 and 6.1.1.4'
H 0.0000 0.0000 0.4930 10.5109 0.3229 26.1257 0.1402 3.1424 0.0408 57.7998 0.0030 'International Tables Vol C 4.2.6.8 and 6.1.1.4'
N 0.0311 0.0180 12.2126 0.0057 3.1322 9.8933 2.0125 28.9975 1.1663 0.5826 -11.5290 'International Tables Vol C 4.2.6.8 and 6.1.1.4'
S 0.3331 0.5567 6.9053 1.4679 5.2034 22.2151 1.4379 0.2536 1.5863 56.1720 0.8669 'International Tables Vol C 4.2.6.8 and 6.1.1.4'
Se -0.7943 1.1372 17.0006 2.4098 5.8196 0.2726 3.9731 15.2372 4.3543 43.8163 2.8409 'International Tables Vol C 4.2.6.8 and 6.1.1.4'

loop_
_geom_angle_atom_site_label_1
_geom_angle_atom_site_label_2
_geom_angle_atom_site_label_3
_geom_angle
_geom_angle_publ_flag
C1 Se1 C4 86.18(6) yes
C1 N1 C5 117.35(11) yes
C1 N1 C16 118.38(11) yes
C5 N1 C16 124.24(11) yes
C4 N2 C17 116.21(11) yes
C4 N2 C28 119.64(11) yes
C17 N2 C28 120.19(11) yes
C10 S1 C11 101.81(7) yes
C22 S2 C23 99.01(6) yes
N1 C1 Se1 120.77(10) yes
N1 C1 C2 127.61(12) yes
Se1 C1 C2 111.59(10) yes
C1 C2 C3 115.15(12) yes
C1 C2 H21 122.6 no
C3 C2 H21 122.3 no
C2 C3 C4 115.41(12) yes
C2 C3 H31 123.4 no
C4 C3 H31 121.2 no
N2 C4 C3 127.86(12) yes
N2 C4 Se1 120.24(10) yes
C3 C4 Se1 111.66(10) yes
N1 C5 C6 120.45(12) yes
N1 C5 C10 121.56(13) yes
C6 C5 C10 117.99(13) yes
C5 C6 C7 121.32(14) yes
C5 C6 H61 118.4 no
C7 C6 H61 120.2 no
C6 C7 C8 119.96(15) yes
C6 C7 H71 119.7 no
C8 C7 H71 120.4 no
C7 C8 C9 119.13(14) yes
C7 C8 H81 120.6 no
C9 C8 H81 120.3 no
C8 C9 C10 121.39(14) yes
C8 C9 H91 120.2 no
C10 C9 H91 118.4 no
S1 C10 C5 123.14(11) yes
S1 C10 C9 116.64(11) yes
C5 C10 C9 120.19(14) yes
S1 C11 C12 116.56(11) yes
S1 C11 C16 123.17(11) yes
C12 C11 C16 120.20(14) yes
C11 C12 C13 121.22(14) yes
C11 C12 H121 118.7 no
C13 C12 H121 120.1 no
C12 C13 C14 119.07(14) yes
C12 C13 H131 121.1 no
C14 C13 H131 119.8 no
C13 C14 C15 120.08(15) yes
C13 C14 H141 120.8 no
C15 C14 H141 119.1 no
C14 C15 C16 121.35(14) yes
C14 C15 H151 118.7 no
C16 C15 H151 119.9 no
N1 C16 C11 121.61(13) yes
N1 C16 C15 120.33(12) yes
C11 C16 C15 118.07(13) yes
N2 C17 C18 121.54(12) yes
N2 C17 C22 119.99(12) yes
C18 C17 C22 118.47(13) yes
C17 C18 C19 120.72(14) yes
C17 C18 H181 120.5 no
C19 C18 H181 118.7 no
C18 C19 C20 120.59(14) yes
C18 C19 H191 119.0 no
C20 C19 H191 120.4 no
C19 C20 C21 119.06(13) yes
C19 C20 H201 119.7 no
C21 C20 H201 121.2 no
C20 C21 C22 120.77(14) yes
C20 C21 H211 120.6 no
C22 C21 H211 118.7 no
S2 C22 C17 120.00(11) yes
S2 C22 C21 119.56(11) yes
C17 C22 C21 120.33(13) yes
S2 C23 C24 118.79(11) yes
S2 C23 C28 120.31(11) yes
C24 C23 C28 120.87(13) yes
C23 C24 C25 120.52(13) yes
C23 C24 H241 119.0 no
C25 C24 H241 120.4 no
C24 C25 C26 119.08(13) yes
C24 C25 H251 120.7 no
C26 C25 H251 120.2 no
C25 C26 C27 120.67(14) yes
C25 C26 H261 120.3 no
C27 C26 H261 119.0 no
C26 C27 C28 120.60(13) yes
C26 C27 H271 119.3 no
C28 C27 H271 120.1 no
N2 C28 C23 119.73(12) yes
N2 C28 C27 122.09(12) yes
C23 C28 C27 118.18(13) yes

loop_
_geom_bond_atom_site_label_1
_geom_bond_atom_site_label_2
_geom_bond_distance
_geom_bond_publ_flag
Se1 C1 1.8951(13) yes
Se1 C4 1.8851(13) yes
N1 C1 1.4073(17) yes
N1 C5 1.4119(18) yes
N1 C16 1.4196(18) yes
N2 C4 1.4141(17) yes
N2 C17 1.4258(17) yes
N2 C28 1.4230(18) yes
S1 C10 1.7597(15) yes
S1 C11 1.7569(15) yes
S2 C22 1.7663(15) yes
S2 C23 1.7668(14) yes
C1 C2 1.352(2) yes
C2 C3 1.4267(19) yes
C2 H21 0.949 no
C3 C4 1.355(2) yes
C3 H31 0.943 no
C5 C6 1.398(2) yes
C5 C10 1.403(2) yes
C6 C7 1.393(2) yes
C6 H61 0.963 no
C7 C8 1.388(2) yes
C7 H71 0.955 no
C8 C9 1.382(2) yes
C8 H81 0.947 no
C9 C10 1.388(2) yes
C9 H91 0.953 no
C11 C12 1.391(2) yes
C11 C16 1.3983(19) yes
C12 C13 1.381(2) yes
C12 H121 0.950 no
C13 C14 1.383(2) yes
C13 H131 0.961 no
C14 C15 1.393(2) yes
C14 H141 0.970 no
C15 C16 1.391(2) yes
C15 H151 0.945 no
C17 C18 1.397(2) yes
C17 C22 1.402(2) yes
C18 C19 1.391(2) yes
C18 H181 0.968 no
C19 C20 1.385(2) yes
C19 H191 0.959 no
C20 C21 1.392(2) yes
C20 H201 0.946 no
C21 C22 1.389(2) yes
C21 H211 0.957 no
C23 C24 1.390(2) yes
C23 C28 1.3996(19) yes
C24 C25 1.385(2) yes
C24 H241 0.944 no
C25 C26 1.390(2) yes
C25 H251 0.952 no
C26 C27 1.392(2) yes
C26 H261 0.934 no
C27 C28 1.396(2) yes
C27 H271 0.955 no
